data_1552974
loop_
_publ_author_name
'Li, Chun'
'Bian, Qing-Long'
'Xu, Sheng'
'Duan, Wei-Liang'

_publ_section_title
;
 Palladium-catalyzed 1,4-addition of secondary alkylphenylphosphines to
 \a,\b-unsaturated carbonyl compounds for the synthesis of phosphorus- and
 carbon-stereogenic compounds
;
_journal_issue 5
_journal_name_full 'Org. Chem. Front.'
_journal_page_first 541
_journal_paper_doi 10.1039/C4QO00017J
_journal_volume 1
_journal_year 2014
_chemical_absolute_configuration ad
_chemical_formula_sum 'C24 H28 B O P'
_chemical_formula_weight 374.24
_space_group_IT_number 19
_space_group_name_Hall 'P 2ac 2ab'
_space_group_name_H-M_alt 'P 21 21 21'
_symmetry_cell_setting orthorhombic
_symmetry_space_group_name_H-M 'P 21 21 21'
_atom_sites_solution_hydrogens geom
_atom_sites_solution_primary direct
_atom_sites_solution_secondary difmap
_audit_creation_method SHELXL-97
_cell_angle_alpha 90.00
_cell_angle_beta 90.00
_cell_angle_gamma 90.00
_cell_formula_units_Z 4
_cell_length_a 10.135(7)
_cell_length_b 13.483(9)
_cell_length_c 15.598(10)
_cell_measurement_reflns_used 5539
_cell_measurement_temperature 293(2)
_cell_measurement_theta_max 55.008
_cell_measurement_theta_min 4.793
_cell_volume 2131(2)
_computing_cell_refinement 'Bruker SMART'
_computing_data_collection 'Bruker SMART'
_computing_data_reduction 'Bruker SHELXTL'
_computing_molecular_graphics 'Bruker SHELXTL'
_computing_publication_material 'Bruker SHELXTL'
_computing_structure_refinement 'SHELXL-97 (Sheldrick, 1997)'
_computing_structure_solution 'SHELXS-97 (Sheldrick, 1990)'
_diffrn_ambient_temperature 293(2)
_diffrn_measured_fraction_theta_full 1.000
_diffrn_measured_fraction_theta_max 1.000
_diffrn_measurement_device_type 'CCD area detector'
_diffrn_measurement_method 'phi and omega scans'
_diffrn_radiation_monochromator graphite
_diffrn_radiation_source 'fine-focus sealed tube'
_diffrn_radiation_type MoK\a
_diffrn_radiation_wavelength 0.71073
_diffrn_reflns_av_R_equivalents 0.0326
_diffrn_reflns_av_sigmaI/netI 0.0321
_diffrn_reflns_limit_h_max 11
_diffrn_reflns_limit_h_min -12
_diffrn_reflns_limit_k_max 16
_diffrn_reflns_limit_k_min -16
_diffrn_reflns_limit_l_max 19
_diffrn_reflns_limit_l_min -14
_diffrn_reflns_number 13040
_diffrn_reflns_theta_full 26.00
_diffrn_reflns_theta_max 26.00
_diffrn_reflns_theta_min 2.00
_exptl_absorpt_coefficient_mu 0.139
_exptl_absorpt_correction_T_max 1.00000
_exptl_absorpt_correction_T_min 0.66750
_exptl_absorpt_correction_type empirical
_exptl_absorpt_process_details sadabs
_exptl_crystal_colour colorless
_exptl_crystal_density_diffrn 1.166
_exptl_crystal_density_method 'not measured'
_exptl_crystal_description prismatic
_exptl_crystal_F_000 800
_exptl_crystal_size_max 0.212
_exptl_crystal_size_mid 0.158
_exptl_crystal_size_min 0.137
_refine_diff_density_max 0.220
_refine_diff_density_min -0.191
_refine_diff_density_rms 0.036
_refine_ls_abs_structure_details 'Flack H D (1983), Acta Cryst. A39, 876-881'
_refine_ls_abs_structure_Flack -0.01(8)
_refine_ls_extinction_coef 0.0147(19)
_refine_ls_extinction_expression Fc^*^=kFc[1+0.001xFc^2^\l^3^/sin(2\q)]^-1/4^
_refine_ls_extinction_method SHELXL
_refine_ls_goodness_of_fit_ref 1.056
_refine_ls_hydrogen_treatment mixed
_refine_ls_matrix_type full
_refine_ls_number_parameters 259
_refine_ls_number_reflns 4197
_refine_ls_number_restraints 24
_refine_ls_restrained_S_all 1.124
_refine_ls_R_factor_all 0.0383
_refine_ls_R_factor_gt 0.0355
_refine_ls_shift/su_max 0.001
_refine_ls_shift/su_mean 0.000
_refine_ls_structure_factor_coef Fsqd
_refine_ls_weighting_details 'calc w=1/[\s^2^(Fo^2^)+(0.0540P)^2^+0.1750P] where P=(Fo^2^+2Fc^2^)/3'
_refine_ls_weighting_scheme calc
_refine_ls_wR_factor_gt 0.0902
_refine_ls_wR_factor_ref 0.0924
_reflns_number_gt 3928
_reflns_number_total 4197
_reflns_threshold_expression >2sigma(I)
_cod_data_source_file c4qo00017j2.cif
_cod_data_source_block cd21374
_cod_depositor_comments
;
The following automatic conversions were performed:

data item '_symmetry_cell_setting' value 'Orthorhombic' was changed
to 'orthorhombic' in accordance with the
/home/saulius/struct/COD-crude-data/automatic-downloads/DataCite-retrospective/RSC/depositions/lib/dictionaries/cif_core.dic
dictionary named 'cif_core.dic' version 2.4.2 last updated on
2011-04-26.

Automatic conversion script
Id: cif_fix_values 6909 2019-04-08 15:41:33Z antanas 
;
_cod_original_cell_volume 2132(3)
_cod_original_sg_symbol_H-M P2(1)2(1)2(1)
_cod_database_code 1552974

loop_
_symmetry_equiv_pos_as_xyz
'x, y, z'
'-x+1/2, -y, z+1/2'
'-x, y+1/2, -z+1/2'
'x+1/2, -y+1/2, -z'

loop_
_atom_site_label
_atom_site_type_symbol
_atom_site_fract_x
_atom_site_fract_y
_atom_site_fract_z
_atom_site_U_iso_or_equiv
_atom_site_adp_type
_atom_site_occupancy
_atom_site_symmetry_multiplicity
_atom_site_calc_flag
_atom_site_refinement_flags
P1 P 0.42755(4) 0.43709(3) 0.82765(3) 0.03396(13) Uani 1 1 d .
O1 O 0.37767(15) 0.45288(10) 0.54678(9) 0.0545(4) Uani 1 1 d .
B1 B 0.6115(2) 0.4218(2) 0.80339(16) 0.0514(6) Uani 1 1 d .
C1 C 0.34018(19) 0.45725(13) 0.72526(10) 0.0390(4) Uani 1 1 d .
H1 H 0.3946 0.5042 0.6929 0.047 Uiso 1 1 calc R
C2 C 0.3433(2) 0.36028(14) 0.67388(12) 0.0505(5) Uani 1 1 d .
H2A H 0.4216 0.3232 0.6898 0.061 Uiso 1 1 calc R
H2B H 0.2671 0.3207 0.6895 0.061 Uiso 1 1 calc R
C3 C 0.34339(18) 0.37508(14) 0.57814(11) 0.0396(4) Uani 1 1 d .
C4 C 0.31000(18) 0.28804(13) 0.52325(11) 0.0396(4) Uani 1 1 d .
C5 C 0.2304(2) 0.21101(15) 0.55118(13) 0.0493(5) Uani 1 1 d .
H5 H 0.1964 0.2120 0.6065 0.059 Uiso 1 1 calc R
C6 C 0.2015(2) 0.13282(16) 0.49722(16) 0.0599(6) Uani 1 1 d .
H6 H 0.1464 0.0821 0.5160 0.072 Uiso 1 1 calc R
C7 C 0.2530(3) 0.12958(18) 0.41677(15) 0.0644(7) Uani 1 1 d .
H7 H 0.2341 0.0762 0.3811 0.077 Uiso 1 1 calc R
C8 C 0.3321(3) 0.20410(18) 0.38840(14) 0.0639(6) Uani 1 1 d .
H8 H 0.3674 0.2012 0.3334 0.077 Uiso 1 1 calc R
C9 C 0.3605(2) 0.28447(16) 0.44068(12) 0.0492(5) Uani 1 1 d .
H9 H 0.4133 0.3358 0.4204 0.059 Uiso 1 1 calc R
C10 C 0.39232(17) 0.54294(12) 0.89643(11) 0.0372(4) Uani 1 1 d .
H10 H 0.2964 0.5487 0.9029 0.045 Uiso 1 1 calc R
C11 C 0.4526(2) 0.52797(16) 0.98437(13) 0.0518(5) Uani 1 1 d .
H11A H 0.5466 0.5221 0.9791 0.078 Uiso 1 1 calc R
H11B H 0.4176 0.4686 1.0096 0.078 Uiso 1 1 calc R
H11C H 0.4317 0.5837 1.0202 0.078 Uiso 1 1 calc R
C12 C 0.4438(2) 0.63769(14) 0.85497(14) 0.0514(5) Uani 1 1 d .
H12A H 0.4295 0.6927 0.8930 0.077 Uiso 1 1 calc R
H12B H 0.3979 0.6491 0.8021 0.077 Uiso 1 1 calc R
H12C H 0.5365 0.6310 0.8438 0.077 Uiso 1 1 calc R
C13 C 0.35745(19) 0.32920(13) 0.87996(11) 0.0391(4) Uani 1 1 d .
C14 C 0.2489(2) 0.33468(16) 0.93344(15) 0.0580(6) Uani 1 1 d .
H14 H 0.2070 0.3951 0.9428 0.070 Uiso 1 1 calc R
C15 C 0.2034(3) 0.2497(2) 0.97278(18) 0.0796(8) Uani 1 1 d .
H15 H 0.1309 0.2534 1.0091 0.096 Uiso 1 1 calc R
C16 C 0.2631(3) 0.16009(19) 0.95930(19) 0.0794(8) Uani 1 1 d .
H16 H 0.2309 0.1034 0.9860 0.095 Uiso 1 1 calc R
C17 C 0.3696(3) 0.15426(17) 0.90671(17) 0.0701(7) Uani 1 1 d .
H17 H 0.4102 0.0934 0.8973 0.084 Uiso 1 1 calc R
C18 C 0.4176(2) 0.23820(14) 0.86727(13) 0.0497(5) Uani 1 1 d .
H18 H 0.4912 0.2337 0.8318 0.060 Uiso 1 1 calc R
C19 C 0.2054(2) 0.50281(17) 0.72948(13) 0.0514(5) Uani 1 1 d .
C20 C 0.1842(3) 0.5962(2) 0.69533(17) 0.0745(7) Uani 1 1 d U
H20 H 0.2541 0.6312 0.6714 0.089 Uiso 1 1 calc R
C21 C 0.0582(4) 0.6380(3) 0.6966(2) 0.1044(10) Uani 1 1 d U
H21 H 0.0439 0.7007 0.6736 0.125 Uiso 1 1 calc R
C22 C -0.0419(4) 0.5869(4) 0.7313(3) 0.1140(12) Uani 1 1 d U
H22 H -0.1258 0.6148 0.7315 0.137 Uiso 1 1 calc R
C23 C -0.0242(3) 0.4965(4) 0.7658(2) 0.1064(11) Uani 1 1 d U
H23 H -0.0953 0.4635 0.7904 0.128 Uiso 1 1 calc R
C24 C 0.0996(2) 0.4518(3) 0.76501(19) 0.0815(8) Uani 1 1 d U
H24 H 0.1114 0.3887 0.7879 0.098 Uiso 1 1 calc R
H1A H 0.635(3) 0.4840(19) 0.7613(18) 0.073(7) Uiso 1 1 d .
H1C H 0.622(3) 0.354(2) 0.764(2) 0.089(9) Uiso 1 1 d .
H1B H 0.660(3) 0.412(2) 0.8634(19) 0.097(9) Uiso 1 1 d .

loop_
_atom_site_aniso_label
_atom_site_aniso_U_11
_atom_site_aniso_U_22
_atom_site_aniso_U_33
_atom_site_aniso_U_23
_atom_site_aniso_U_13
_atom_site_aniso_U_12
P1 0.0364(2) 0.0351(2) 0.0304(2) -0.00208(17) 0.00514(17) -0.00053(18)
O1 0.0725(9) 0.0499(8) 0.0412(7) 0.0015(6) 0.0000(6) -0.0112(7)
B1 0.0399(11) 0.0645(15) 0.0499(13) 0.0031(11) 0.0128(9) 0.0084(10)
C1 0.0467(10) 0.0381(9) 0.0322(8) -0.0022(7) -0.0005(7) -0.0005(8)
C2 0.0777(14) 0.0402(9) 0.0337(9) -0.0040(8) -0.0031(10) 0.0025(9)
C3 0.0386(9) 0.0446(10) 0.0356(9) -0.0028(8) -0.0026(7) 0.0055(8)
C4 0.0391(9) 0.0440(9) 0.0356(9) -0.0044(7) -0.0083(7) 0.0087(8)
C5 0.0491(11) 0.0507(11) 0.0480(11) -0.0018(9) -0.0077(9) -0.0010(9)
C6 0.0617(13) 0.0484(11) 0.0697(15) -0.0038(10) -0.0229(11) -0.0022(10)
C7 0.0853(18) 0.0500(12) 0.0578(14) -0.0153(11) -0.0312(12) 0.0132(12)
C8 0.0876(17) 0.0677(15) 0.0363(10) -0.0101(10) -0.0113(11) 0.0233(13)
C9 0.0548(12) 0.0547(11) 0.0380(10) -0.0042(8) -0.0047(8) 0.0107(10)
C10 0.0364(9) 0.0368(9) 0.0383(9) -0.0076(7) 0.0033(7) -0.0032(7)
C11 0.0559(12) 0.0579(12) 0.0417(10) -0.0114(9) -0.0042(8) -0.0009(10)
C12 0.0579(13) 0.0388(9) 0.0575(12) -0.0043(8) 0.0014(9) -0.0086(9)
C13 0.0481(10) 0.0377(9) 0.0315(9) -0.0023(7) 0.0030(7) -0.0059(8)
C14 0.0650(14) 0.0505(11) 0.0585(13) -0.0061(10) 0.0251(10) -0.0102(10)
C15 0.091(2) 0.0734(16) 0.0742(17) -0.0044(14) 0.0414(15) -0.0252(15)
C16 0.110(2) 0.0509(13) 0.0772(17) 0.0056(12) 0.0242(16) -0.0254(14)
C17 0.100(2) 0.0413(11) 0.0694(15) 0.0042(10) 0.0114(14) -0.0025(12)
C18 0.0603(12) 0.0416(10) 0.0471(11) -0.0010(8) 0.0071(10) -0.0008(9)
C19 0.0490(11) 0.0628(12) 0.0422(10) -0.0169(9) -0.0116(8) 0.0049(10)
C20 0.0755(16) 0.0714(14) 0.0766(16) -0.0218(12) -0.0302(13) 0.0272(13)
C21 0.101(2) 0.108(2) 0.104(2) -0.0368(17) -0.0471(18) 0.0485(19)
C22 0.0688(18) 0.166(3) 0.107(2) -0.055(2) -0.0296(16) 0.040(2)
C23 0.0532(15) 0.172(3) 0.094(2) -0.034(2) -0.0088(14) -0.0003(19)
C24 0.0443(12) 0.127(2) 0.0729(15) -0.0169(17) -0.0067(10) -0.0071(14)

loop_
_atom_type_symbol
_atom_type_description
_atom_type_scat_dispersion_real
_atom_type_scat_dispersion_imag
_atom_type_scat_source
C C 0.0033 0.0016 'International Tables Vol C Tables 4.2.6.8 and 6.1.1.4'
H H 0.0000 0.0000 'International Tables Vol C Tables 4.2.6.8 and 6.1.1.4'
B B 0.0013 0.0007 'International Tables Vol C Tables 4.2.6.8 and 6.1.1.4'
O O 0.0106 0.0060 'International Tables Vol C Tables 4.2.6.8 and 6.1.1.4'
P P 0.1023 0.0942 'International Tables Vol C Tables 4.2.6.8 and 6.1.1.4'

loop_
_geom_angle_atom_site_label_1
_geom_angle_atom_site_label_2
_geom_angle_atom_site_label_3
_geom_angle
C13 P1 C10 106.67(9)
C13 P1 C1 108.64(9)
C10 P1 C1 107.48(9)
C13 P1 B1 112.60(11)
C10 P1 B1 113.08(10)
C1 P1 B1 108.19(10)
P1 B1 H1A 104.5(14)
P1 B1 H1C 107.0(16)
H1A B1 H1C 106.3(19)
P1 B1 H1B 107.0(16)
H1A B1 H1B 122(2)
H1C B1 H1B 110(2)
C19 C1 C2 113.01(16)
C19 C1 P1 117.35(13)
C2 C1 P1 108.46(13)
C19 C1 H1 105.7
C2 C1 H1 105.7
P1 C1 H1 105.7
C3 C2 C1 113.90(15)
C3 C2 H2A 108.8
C1 C2 H2A 108.8
C3 C2 H2B 108.8
C1 C2 H2B 108.8
H2A C2 H2B 107.7
O1 C3 C4 121.06(16)
O1 C3 C2 121.09(17)
C4 C3 C2 117.68(16)
C5 C4 C9 118.75(18)
C5 C4 C3 122.79(17)
C9 C4 C3 118.46(18)
C6 C5 C4 120.3(2)
C6 C5 H5 119.8
C4 C5 H5 119.8
C7 C6 C5 120.4(2)
C7 C6 H6 119.8
C5 C6 H6 119.8
C8 C7 C6 120.2(2)
C8 C7 H7 119.9
C6 C7 H7 119.9
C7 C8 C9 120.6(2)
C7 C8 H8 119.7
C9 C8 H8 119.7
C8 C9 C4 119.8(2)
C8 C9 H9 120.1
C4 C9 H9 120.1
C11 C10 C12 110.97(16)
C11 C10 P1 110.49(13)
C12 C10 P1 109.86(13)
C11 C10 H10 108.5
C12 C10 H10 108.5
P1 C10 H10 108.5
C10 C11 H11A 109.5
C10 C11 H11B 109.5
H11A C11 H11B 109.5
C10 C11 H11C 109.5
H11A C11 H11C 109.5
H11B C11 H11C 109.5
C10 C12 H12A 109.5
C10 C12 H12B 109.5
H12A C12 H12B 109.5
C10 C12 H12C 109.5
H12A C12 H12C 109.5
H12B C12 H12C 109.5
C14 C13 C18 118.96(18)
C14 C13 P1 122.72(15)
C18 C13 P1 118.30(15)
C15 C14 C13 119.3(2)
C15 C14 H14 120.3
C13 C14 H14 120.3
C16 C15 C14 121.2(2)
C16 C15 H15 119.4
C14 C15 H15 119.4
C17 C16 C15 119.7(2)
C17 C16 H16 120.1
C15 C16 H16 120.1
C16 C17 C18 120.2(2)
C16 C17 H17 119.9
C18 C17 H17 119.9
C17 C18 C13 120.6(2)
C17 C18 H18 119.7
C13 C18 H18 119.7
C20 C19 C24 118.9(2)
C20 C19 C1 119.9(2)
C24 C19 C1 121.2(2)
C19 C20 C21 120.3(3)
C19 C20 H20 119.8
C21 C20 H20 119.8
C22 C21 C20 119.4(4)
C22 C21 H21 120.3
C20 C21 H21 120.3
C21 C22 C23 121.8(3)
C21 C22 H22 119.1
C23 C22 H22 119.1
C22 C23 C24 120.6(4)
C22 C23 H23 119.7
C24 C23 H23 119.7
C19 C24 C23 119.0(3)
C19 C24 H24 120.5
C23 C24 H24 120.5

loop_
_geom_bond_atom_site_label_1
_geom_bond_atom_site_label_2
_geom_bond_distance
P1 C13 1.813(2)
P1 C10 1.8208(19)
P1 C1 1.846(2)
P1 B1 1.913(3)
O1 C3 1.208(2)
B1 H1A 1.09(3)
B1 H1C 1.10(3)
B1 H1B 1.07(3)
C1 C19 1.499(3)
C1 C2 1.534(3)
C1 H1 0.9800
C2 C3 1.507(3)
C2 H2A 0.9700
C2 H2B 0.9700
C3 C4 1.492(3)
C4 C5 1.385(3)
C4 C9 1.387(3)
C5 C6 1.381(3)
C5 H5 0.9300
C6 C7 1.360(4)
C6 H6 0.9300
C7 C8 1.359(4)
C7 H7 0.9300
C8 C9 1.387(3)
C8 H8 0.9300
C9 H9 0.9300
C10 C11 1.515(3)
C10 C12 1.524(3)
C10 H10 0.9800
C11 H11A 0.9600
C11 H11B 0.9600
C11 H11C 0.9600
C12 H12A 0.9600
C12 H12B 0.9600
C12 H12C 0.9600
C13 C14 1.382(3)
C13 C18 1.384(3)
C14 C15 1.380(3)
C14 H14 0.9300
C15 C16 1.367(4)
C15 H15 0.9300
C16 C17 1.358(4)
C16 H16 0.9300
C17 C18 1.377(3)
C17 H17 0.9300
C18 H18 0.9300
C19 C20 1.384(4)
C19 C24 1.389(4)
C20 C21 1.396(4)
C20 H20 0.9300
C21 C22 1.340(6)
C21 H21 0.9300
C22 C23 1.345(6)
C22 H22 0.9300
C23 C24 1.392(5)
C23 H23 0.9300
C24 H24 0.9300

loop_
_geom_torsion_atom_site_label_1
_geom_torsion_atom_site_label_2
_geom_torsion_atom_site_label_3
_geom_torsion_atom_site_label_4
_geom_torsion
C13 P1 C1 C19 76.62(17)
C10 P1 C1 C19 -38.44(17)
B1 P1 C1 C19 -160.85(16)
C13 P1 C1 C2 -52.92(16)
C10 P1 C1 C2 -167.98(13)
B1 P1 C1 C2 69.61(16)
C19 C1 C2 C3 78.5(2)
P1 C1 C2 C3 -149.64(16)
C1 C2 C3 O1 20.9(3)
C1 C2 C3 C4 -163.86(16)
O1 C3 C4 C5 -157.67(19)
C2 C3 C4 C5 27.0(3)
O1 C3 C4 C9 22.1(3)
C2 C3 C4 C9 -153.19(19)
C9 C4 C5 C6 -0.6(3)
C3 C4 C5 C6 179.21(18)
C4 C5 C6 C7 1.4(3)
C5 C6 C7 C8 -0.9(3)
C6 C7 C8 C9 -0.4(4)
C7 C8 C9 C4 1.2(3)
C5 C4 C9 C8 -0.8(3)
C3 C4 C9 C8 179.47(17)
C13 P1 C10 C11 59.40(16)
C1 P1 C10 C11 175.75(13)
B1 P1 C10 C11 -64.91(16)
C13 P1 C10 C12 -177.84(14)
C1 P1 C10 C12 -61.48(16)
B1 P1 C10 C12 57.85(17)
C10 P1 C13 C14 28.5(2)
C1 P1 C13 C14 -87.11(19)
B1 P1 C13 C14 153.08(18)
C10 P1 C13 C18 -149.84(16)
C1 P1 C13 C18 94.58(18)
B1 P1 C13 C18 -25.2(2)
C18 C13 C14 C15 0.1(3)
P1 C13 C14 C15 -178.3(2)
C13 C14 C15 C16 -0.5(4)
C14 C15 C16 C17 0.4(5)
C15 C16 C17 C18 0.2(5)
C16 C17 C18 C13 -0.7(4)
C14 C13 C18 C17 0.5(3)
P1 C13 C18 C17 178.91(19)
C2 C1 C19 C20 -118.7(2)
P1 C1 C19 C20 113.97(19)
C2 C1 C19 C24 59.4(3)
P1 C1 C19 C24 -67.9(2)
C24 C19 C20 C21 -0.1(3)
C1 C19 C20 C21 178.1(2)
C19 C20 C21 C22 0.0(4)
C20 C21 C22 C23 0.7(5)
C21 C22 C23 C24 -1.3(5)
C20 C19 C24 C23 -0.5(4)
C1 C19 C24 C23 -178.7(2)
C22 C23 C24 C19 1.2(5)
